data_2005360
loop_
_publ_author_name
'Robinson, P. D.'
'Gong, Y.'
'Bausch, M. J.'

_publ_section_title
;Racemic
 \a,\a'-<i>o</i>-Xylylene-1,1'-bis[(3,5-dimethyl-5,6-dihydro-1,3,5-triazine-6-spiro-9'-fluorene)-2,4(1<i>H</i>,3<i>H</i>)-dione]
;
_journal_issue 9
_journal_name_full 'Acta Crystallographica Section C'
_journal_page_first 2337
_journal_page_last 2340
_journal_paper_doi 10.1107/S010827019600621X
_journal_volume 52
_journal_year 1996
_chemical_formula_iupac 'C42 H36 N6 O4'
_chemical_formula_sum 'C42 H36 N6 O4'
_chemical_formula_weight 688.78
_chemical_name_systematic
;
Racemic 1,1'-o-Xylylene-bis[3,5-dimethyl-hexahydro-
s-triazine-2,4(1H,3H)-dione-6-spiro-9''-fluorene]
;
_space_group_IT_number 14
_symmetry_cell_setting monoclinic
_symmetry_space_group_name_Hall '-P 2yn'
_symmetry_space_group_name_H-M 'P 1 21/n 1'
_cell_angle_alpha 90.
_cell_angle_beta 102.90(2)
_cell_angle_gamma 90.
_cell_formula_units_Z 4
_cell_length_a 14.153(6)
_cell_length_b 14.054(4)
_cell_length_c 17.959(4)
_cell_measurement_reflns_used 25
_cell_measurement_temperature 296
_cell_measurement_theta_max 10.4
_cell_measurement_theta_min 10.0
_cell_volume 3482(2)
_computing_cell_refinement 'MSC/AFC Diffractometer Control Software'
_computing_data_collection
;
MSC/AFC Diffractometer Control Software (Molecular Structure
Corporation, 1988)
;
_computing_data_reduction 'TEXSAN PROCESS (Molecular Structure Corporation, 1985)'
_computing_molecular_graphics 'ORTEP (Johnson, 1965) in TEXSAN'
_computing_publication_material 'TEXSAN FINISH, PLATON (Spek, 1990)'
_computing_structure_refinement 'TEXSAN LS'
_computing_structure_solution 'SHELXS86 (Sheldrick, 1985)'
_diffrn_ambient_temperature 296
_diffrn_measurement_device 'Rigaku AFC-5S'
_diffrn_measurement_method '\w scan (rate 4\% min^-1^ in \w, 3 repetitions maximum)'
_diffrn_radiation_monochromator graphite
_diffrn_radiation_source x-ray_tube
_diffrn_radiation_type MoK\a
_diffrn_radiation_wavelength 0.71069
_diffrn_reflns_av_R_equivalents 0.052
_diffrn_reflns_limit_h_max 16
_diffrn_reflns_limit_h_min 0
_diffrn_reflns_limit_k_max 16
_diffrn_reflns_limit_k_min 0
_diffrn_reflns_limit_l_max 21
_diffrn_reflns_limit_l_min -21
_diffrn_reflns_number 6685
_diffrn_reflns_theta_max 25
_diffrn_reflns_theta_min 1.75
_diffrn_standards_decay_% 1.8
_diffrn_standards_interval_count 150
_diffrn_standards_number 3
_exptl_absorpt_coefficient_mu 0.081
_exptl_absorpt_correction_T_max 1.00
_exptl_absorpt_correction_T_min 0.97
_exptl_absorpt_correction_type '\y scans (North, Phillips & Mathews, 1968)'
_exptl_crystal_colour colorless
_exptl_crystal_density_diffrn 1.314
_exptl_crystal_density_method 'not measured'
_exptl_crystal_description plate
_exptl_crystal_F_000 1448
_exptl_crystal_size_max 0.45
_exptl_crystal_size_mid 0.41
_exptl_crystal_size_min 0.07
_refine_diff_density_max 0.31
_refine_diff_density_min -0.32
_refine_ls_extinction_method none
_refine_ls_goodness_of_fit_obs 1.57
_refine_ls_hydrogen_treatment 'noref (riding with C---H = 0.95\%A)'
_refine_ls_matrix_type full
_refine_ls_number_parameters 469
_refine_ls_number_reflns 2177
_refine_ls_R_factor_obs 0.063
_refine_ls_shift/esd_max 0.0002
_refine_ls_structure_factor_coef F
_refine_ls_weighting_details 'w = 4F~o~^2^/\s^2^(F~o~^2^)'
_refine_ls_weighting_scheme calc
_refine_ls_wR_factor_obs 0.056
_reflns_number_observed 2177
_reflns_number_total 6411
_reflns_observed_criterion I>1.75\s(I)
_cod_data_source_file fg1188.cif
_cod_data_source_block default
_cod_depositor_comments
;
The following automatic conversions were performed:

'_refine_ls_weighting_scheme' value 'w = 4F~o~^2^/\s^2^(F~o~^2^)' was
changed to 'calc'. New tag '_refine_ls_weighting_details' was
created. The value of the new tag was set to 'w =
4F~o~^2^/\s^2^(F~o~^2^)'.

Automatic conversion script
Id: cif_fix_values 3143 2015-03-26 13:38:13Z robertas 
;
_cod_original_sg_symbol_H-M 'P 21/n'
_cod_database_code 2005360

loop_
_symmetry_equiv_pos_as_xyz
x,y,z
1/2+x,1/2-y,1/2+z
-x,-y,-z
1/2-x,1/2+y,1/2-z

loop_
_atom_site_aniso_label
_atom_site_aniso_U_11
_atom_site_aniso_U_22
_atom_site_aniso_U_33
_atom_site_aniso_U_12
_atom_site_aniso_U_13
_atom_site_aniso_U_23
O1 0.089(4) 0.086(5) 0.048(4) 0.020(4) 0.031(3) 0.030(4)
O2 0.076(4) 0.055(4) 0.053(4) 0.034(3) 0.014(3) -0.004(3)
O3 0.022(3) 0.090(4) 0.065(4) -0.016(3) 0.010(2) -0.011(3)
O4 0.040(3) 0.043(4) 0.112(5) -0.002(3) 0.002(3) 0.011(3)
N1 0.038(4) 0.029(4) 0.040(4) -0.003(3) 0.011(3) 0.013(3)
N2 0.050(4) 0.056(5) 0.032(4) 0.018(4) 0.009(3) 0.003(4)
N3 0.028(3) 0.031(4) 0.028(3) 0.001(3) 0.004(3) 0.002(3)
N4 0.030(4) 0.047(4) 0.047(4) -0.011(3) -0.001(3) 0.008(3)
N5 0.024(3) 0.045(4) 0.058(4) 0.002(3) 0.011(3) -0.007(3)
N6 0.017(3) 0.041(4) 0.043(4) -0.003(3) 0.002(3) -0.001(3)
C1 0.032(4) 0.024(4) 0.038(5) 0.002(3) 0.007(4) 0.004(4)
C2 0.035(4) 0.030(4) 0.048(5) -0.005(4) 0.012(4) -0.002(4)
C3 0.057(5) 0.029(5) 0.043(5) -0.005(4) 0.009(4) -0.004(4)
C4 0.079(6) 0.050(6) 0.039(5) 0.010(5) 0.025(5) 0.001(4)
C5 0.040(5) 0.048(5) 0.051(6) 0.000(4) 0.018(4) -0.003(4)
C6 0.037(4) 0.034(5) 0.033(5) 0.003(4) 0.009(4) 0.007(4)
C7 0.029(4) 0.034(5) 0.044(5) 0.002(4) 0.007(4) 0.005(4)
C8 0.037(5) 0.049(5) 0.059(6) -0.004(4) 0.011(4) 0.007(4)
C9 0.026(4) 0.054(6) 0.081(7) -0.011(4) 0.002(5) 0.008(5)
C10 0.042(5) 0.039(5) 0.053(5) -0.007(4) -0.012(4) 0.004(4)
C11 0.037(4) 0.040(5) 0.037(5) 0.000(4) 0.003(3) 0.005(4)
C12 0.029(4) 0.027(4) 0.035(5) 0.004(3) -0.002(4) 0.009(4)
C13 0.032(4) 0.032(4) 0.038(5) 0.000(4) 0.005(3) 0.005(4)
C14 0.033(4) 0.063(7) 0.042(5) -0.001(4) 0.006(4) 0.008(5)
C15 0.030(4) 0.048(6) 0.046(6) 0.004(4) 0.002(4) -0.006(5)
C16 0.027(4) 0.037(5) 0.041(5) 0.000(3) 0.004(3) 0.008(4)
C17 0.037(4) 0.022(4) 0.033(4) 0.003(3) 0.004(4) 0.011(3)
C18 0.032(4) 0.036(5) 0.044(5) 0.001(4) 0.010(4) 0.001(4)
C19 0.053(5) 0.047(5) 0.040(5) -0.001(4) 0.015(4) 0.007(4)
C20 0.055(5) 0.051(5) 0.030(5) -0.001(4) 0.008(4) -0.001(4)
C21 0.038(4) 0.040(5) 0.044(5) -0.004(4) -0.005(4) -0.003(4)
C22 0.032(4) 0.023(4) 0.032(4) -0.001(3) 0.007(3) 0.001(3)
C23 0.022(4) 0.035(5) 0.049(5) -0.005(3) -0.001(3) -0.004(4)
C24 0.034(5) 0.047(6) 0.056(6) -0.010(5) 0.008(4) -0.010(5)
C25 0.035(5) 0.062(6) 0.038(5) -0.011(5) 0.013(4) -0.009(4)
C26 0.026(4) 0.047(5) 0.036(5) -0.008(4) 0.009(3) 0.002(4)
C27 0.036(4) 0.039(5) 0.045(5) -0.010(4) 0.009(4) -0.006(4)
C28 0.055(5) 0.040(5) 0.057(6) -0.009(4) 0.017(4) -0.008(5)
C29 0.079(7) 0.044(6) 0.088(8) -0.013(5) 0.040(6) -0.018(6)
C30 0.070(7) 0.047(6) 0.114(9) 0.006(5) 0.052(7) 0.013(6)
C31 0.043(5) 0.062(6) 0.082(7) -0.002(5) 0.020(5) 0.035(6)
C32 0.035(5) 0.049(6) 0.056(6) -0.008(4) 0.012(4) 0.009(5)
C33 0.041(5) 0.062(6) 0.044(5) -0.002(5) 0.008(4) 0.011(5)
C34 0.072(7) 0.093(8) 0.049(6) 0.002(6) -0.002(5) 0.016(6)
C35 0.103(8) 0.126(10) 0.040(6) -0.009(7) 0.008(6) 0.001(7)
C36 0.107(8) 0.115(9) 0.042(6) 0.004(7) 0.018(6) -0.013(6)
C37 0.052(5) 0.072(7) 0.052(6) 0.002(5) 0.011(5) 0.005(5)
C38 0.034(4) 0.058(6) 0.035(5) -0.007(4) 0.012(4) -0.009(4)
C39 0.053(5) 0.043(5) 0.051(5) 0.007(4) 0.012(4) 0.021(4)
C40 0.091(7) 0.096(8) 0.055(6) 0.044(6) 0.034(5) -0.004(6)
C41 0.051(5) 0.080(7) 0.068(6) -0.032(5) 0.006(4) 0.022(5)
C42 0.038(5) 0.074(7) 0.118(8) 0.018(5) 0.007(5) -0.014(6)

loop_
_atom_site_label
_atom_site_fract_x
_atom_site_fract_y
_atom_site_fract_z
_atom_site_U_iso_or_equiv
_atom_site_thermal_displace_type
_atom_site_calc_flag
_atom_site_calc_attached_atom
O1 0.5750(4) 0.2901(4) 0.7694(3) 0.072(3) Uani ? ?
O2 0.6636(4) 0.0263(4) 0.9121(3) 0.061(2) Uani ? ?
O3 1.1846(3) 0.2464(4) 1.1232(3) 0.059(2) Uani ? ?
O4 0.9480(3) 0.0325(4) 1.1270(3) 0.067(2) Uani ? ?
N1 0.5465(4) 0.2855(4) 0.8886(3) 0.035(2) Uani ? ?
N2 0.6099(4) 0.1541(5) 0.8378(3) 0.046(3) Uani ? ?
N3 0.5946(3) 0.1485(4) 0.9650(3) 0.0294(19) Uani ? ?
N4 1.0289(4) 0.2925(4) 1.0808(3) 0.043(2) Uani ? ?
N5 1.0672(4) 0.1339(4) 1.1133(3) 0.042(2) Uani ? ?
N6 0.9037(4) 0.1811(4) 1.0834(3) 0.034(2) Uani ? ?
C1 0.5111(5) 0.2787(5) 1.0173(4) 0.031(3) Uani ? ?
C2 0.5808(5) 0.3328(5) 1.0634(4) 0.037(3) Uani ? ?
C3 0.5579(5) 0.3775(5) 1.1261(4) 0.043(3) Uani ? ?
C4 0.4661(6) 0.3675(6) 1.1402(4) 0.054(3) Uani ? ?
C5 0.3951(5) 0.3141(5) 1.0926(4) 0.045(3) Uani ? ?
C6 0.4187(5) 0.2692(5) 1.0309(4) 0.034(3) Uani ? ?
C7 0.3598(5) 0.2101(5) 0.9704(4) 0.036(3) Uani ? ?
C8 0.2642(5) 0.1815(5) 0.9583(4) 0.048(3) Uani ? ?
C9 0.2265(5) 0.1242(6) 0.8967(5) 0.055(3) Uani ? ?
C10 0.2831(5) 0.0951(5) 0.8470(4) 0.048(3) Uani ? ?
C11 0.3796(5) 0.1246(5) 0.8587(4) 0.039(3) Uani ? ?
C12 0.4167(4) 0.1812(4) 0.9204(4) 0.032(3) Uani ? ?
C13 0.5199(4) 0.2238(5) 0.9460(4) 0.034(3) Uani ? ?
C14 0.5754(5) 0.2476(6) 0.8275(5) 0.046(3) Uani ? ?
C15 0.6241(5) 0.1039(6) 0.9058(4) 0.042(3) Uani ? ?
C16 0.5943(4) 0.0891(5) 1.0324(4) 0.036(3) Uani ? ?
C17 0.6484(5) 0.1281(4) 1.1095(4) 0.031(2) Uani ? ?
C18 0.5984(5) 0.1330(5) 1.1672(4) 0.037(3) Uani ? ?
C19 0.6434(5) 0.1604(5) 1.2404(4) 0.046(3) Uani ? ?
C20 0.7408(6) 0.1823(5) 1.2559(4) 0.046(3) Uani ? ?
C21 0.7920(5) 0.1794(5) 1.1991(4) 0.043(3) Uani ? ?
C22 0.7465(5) 0.1529(4) 1.1250(4) 0.029(2) Uani ? ?
C23 0.8012(4) 0.1496(5) 1.0619(4) 0.037(3) Uani ? ?
C24 0.9701(5) 0.1116(6) 1.1084(4) 0.046(3) Uani ? ?
C25 1.0985(5) 0.2269(6) 1.1062(4) 0.044(3) Uani ? ?
C26 0.9283(4) 0.2674(5) 1.0460(4) 0.036(3) Uani ? ?
C27 0.8614(5) 0.3498(5) 1.0540(4) 0.040(3) Uani ? ?
C28 0.8509(5) 0.3933(6) 1.1206(4) 0.050(3) Uani ? ?
C29 0.7922(7) 0.4745(6) 1.1135(6) 0.067(4) Uani ? ?
C30 0.7477(6) 0.5076(6) 1.0437(7) 0.072(4) Uani ? ?
C31 0.7572(6) 0.4649(6) 0.9770(5) 0.061(3) Uani ? ?
C32 0.8154(5) 0.3849(6) 0.9823(4) 0.046(3) Uani ? ?
C33 0.8444(5) 0.3277(6) 0.9233(4) 0.049(3) Uani ? ?
C34 0.8206(6) 0.3338(7) 0.8441(5) 0.074(4) Uani ? ?
C35 0.8651(8) 0.2705(9) 0.8026(5) 0.091(5) Uani ? ?
C36 0.9309(8) 0.2041(8) 0.8386(5) 0.088(4) Uani ? ?
C37 0.9535(5) 0.1958(6) 0.9168(5) 0.059(3) Uani ? ?
C38 0.9101(5) 0.2589(6) 0.9588(4) 0.042(3) Uani ? ?
C39 0.5014(5) 0.3797(5) 0.8780(4) 0.049(3) Uani ? ?
C40 0.6399(6) 0.1076(6) 0.7736(4) 0.078(4) Uani ? ?
C41 1.0626(5) 0.3851(6) 1.0595(4) 0.067(3) Uani ? ?
C42 1.1410(5) 0.0626(6) 1.1442(5) 0.078(4) Uani ? ?
H2 0.6433 0.3396 1.0528 0.0445 Uiso calc C2
H3 0.6052 0.4149 1.1594 0.0519 Uiso calc C3
H4 0.4515 0.3980 1.1834 0.0655 Uiso calc C4
H5 0.3320 0.3085 1.1022 0.0547 Uiso calc C5
H8 0.2249 0.2012 0.9920 0.0583 Uiso calc C8
H9 0.1608 0.1043 0.8881 0.0663 Uiso calc C9
H10 0.2563 0.0550 0.8050 0.0579 Uiso calc C10
H11 0.4186 0.1058 0.8245 0.0466 Uiso calc C11
H16a 0.6226 0.0296 1.0248 0.0427 Uiso calc C16
H16b 0.5286 0.0796 1.0350 0.0427 Uiso calc C16
H18 0.5315 0.1172 1.1563 0.0444 Uiso calc C18
H19 0.6079 0.1640 1.2793 0.0553 Uiso calc C19
H20 0.7729 0.1995 1.3064 0.0547 Uiso calc C20
H21 0.8589 0.1956 1.2105 0.0513 Uiso calc C21
H23a 0.7683 0.1894 1.0215 0.0440 Uiso calc C23
H23b 0.8003 0.0858 1.0442 0.0440 Uiso calc C23
H28 0.8822 0.3691 1.1692 0.0598 Uiso calc C28
H29 0.7835 0.5066 1.1581 0.0805 Uiso calc C29
H30 0.7083 0.5628 1.0407 0.0864 Uiso calc C30
H31 0.7248 0.4895 0.9288 0.0734 Uiso calc C31
H34 0.7754 0.3797 0.8188 0.0884 Uiso calc C34
H35 0.8495 0.2735 0.7484 0.1089 Uiso calc C35
H36 0.9613 0.1631 0.8089 0.1058 Uiso calc C36
H37 0.9975 0.1485 0.9415 0.0705 Uiso calc C37
H39a 0.4894 0.3968 0.8256 0.0590 Uiso calc C39
H39b 0.5435 0.4251 0.9075 0.0590 Uiso calc C39
H39c 0.4419 0.3783 0.8941 0.0590 Uiso calc C39
H40a 0.5894 0.1125 0.7290 0.0936 Uiso calc C40
H40b 0.6533 0.0424 0.7854 0.0936 Uiso calc C40
H40c 0.6966 0.1377 0.7650 0.0936 Uiso calc C40
H41a 1.0636 0.3847 1.0068 0.0810 Uiso calc C41
H41b 1.1260 0.3971 1.0890 0.0810 Uiso calc C41
H41c 1.0199 0.4335 1.0689 0.0810 Uiso calc C41
H42a 1.1266 0.0050 1.1163 0.0941 Uiso calc C42
H42b 1.2028 0.0851 1.1399 0.0941 Uiso calc C42
H42c 1.1413 0.0514 1.1964 0.0941 Uiso calc C42

loop_
_atom_type_symbol
_atom_type_scat_dispersion_real
_atom_type_scat_dispersion_imag
_atom_type_scat_source
C .002 .002 International_Tables_Vol_IV_Table_2.3.1
H 0 0 International_Tables_Vol_IV_Table_2.3.1
O .008 .006 International_Tables_Vol_IV_Table_2.3.1
N .004 .003 International_Tables_Vol_IV_Table_2.3.1

loop_
_geom_angle_atom_site_label_1
_geom_angle_atom_site_label_2
_geom_angle_atom_site_label_3
_geom_angle
_geom_angle_publ_flag
C13 N1 C14 120.5(6) yes
C13 N1 C39 117.0(6) yes
C14 N1 C39 116.7(6) yes
C14 N2 C15 124.8(7) yes
C14 N2 C40 118.0(6) yes
C15 N2 C40 117.1(7) yes
C13 N3 C15 118.2(6) yes
C13 N3 C16 117.5(5) yes
C15 N3 C16 115.7(6) yes
C25 N4 C26 123.0(6) yes
C25 N4 C41 116.1(6) yes
C26 N4 C41 116.4(6) yes
C24 N5 C25 122.2(6) yes
C24 N5 C42 118.7(7) yes
C25 N5 C42 117.6(6) yes
C23 N6 C24 115.9(6) yes
C23 N6 C26 116.5(5) yes
C24 N6 C26 121.9(6) yes
C2 C1 C6 121.8(6) no
C2 C1 C13 127.3(6) no
C6 C1 C13 110.9(6) no
C1 C2 C3 118.3(6) no
C2 C3 C4 120.0(7) no
C3 C4 C5 121.6(7) no
C4 C5 C6 118.1(7) no
C1 C6 C5 120.2(7) no
C1 C6 C7 108.9(6) no
C5 C6 C7 130.8(7) no
C6 C7 C8 130.8(7) no
C6 C7 C12 109.1(6) no
C8 C7 C12 120.0(7) no
C7 C8 C9 119.1(7) no
C8 C9 C10 120.9(7) no
C9 C10 C11 120.1(7) no
C10 C11 C12 118.6(7) no
C7 C12 C11 121.2(6) no
C7 C12 C13 109.7(6) no
C11 C12 C13 129.0(6) no
N1 C13 N3 107.7(5) yes
N1 C13 C1 112.1(6) yes
N1 C13 C12 113.2(5) yes
N3 C13 C1 110.9(5) yes
N3 C13 C12 111.6(5) yes
C1 C13 C12 101.3(5) yes
O1 C14 N1 124.2(8) yes
O1 C14 N2 121.0(8) yes
N1 C14 N2 114.8(7) yes
O2 C15 N2 120.6(7) yes
O2 C15 N3 123.2(7) yes
N2 C15 N3 116.1(7) yes
N3 C16 C17 116.7(5) yes
C16 C17 C18 117.5(6) no
C16 C17 C22 123.0(6) no
C18 C17 C22 119.4(6) no
C17 C18 C19 121.6(6) no
C18 C19 C20 118.9(7) no
C19 C20 C21 120.7(7) no
C20 C21 C22 120.4(6) no
C17 C22 C21 119.0(6) no
C17 C22 C23 119.8(6) no
C21 C22 C23 121.3(6) no
N6 C23 C22 115.6(5) yes
O4 C24 N5 119.8(7) yes
O4 C24 N6 122.9(7) yes
N5 C24 N6 117.4(7) yes
O3 C25 N4 122.9(8) yes
O3 C25 N5 120.5(7) yes
N4 C25 N5 116.7(6) yes
N4 C26 N6 108.2(5) yes
N4 C26 C27 110.0(6) yes
N4 C26 C38 112.3(5) yes
N6 C26 C27 111.8(5) yes
N6 C26 C38 113.6(6) yes
C27 C26 C38 100.9(6) no
C26 C27 C28 127.4(7) no
C26 C27 C32 110.8(7) no
C28 C27 C32 121.6(7) no
C27 C28 C29 117.3(7) no
C28 C29 C30 120.5(8) no
C29 C30 C31 122.8(9) no
C30 C31 C32 117.9(8) no
C27 C32 C31 119.9(8) no
C27 C32 C33 109.0(7) no
C31 C32 C33 131.0(8) no
C32 C33 C34 131.8(8) no
C32 C33 C38 108.5(7) no
C34 C33 C38 119.7(8) no
C33 C34 C35 118.2(8) no
C34 C35 C36 121.3(9) no
C35 C36 C37 121.2(10) no
C36 C37 C38 118.0(8) no
C26 C38 C33 110.8(7) no
C26 C38 C37 127.5(7) no
C33 C38 C37 121.6(7) no

loop_
_geom_bond_atom_site_label_1
_geom_bond_atom_site_label_2
_geom_bond_distance
_geom_bond_publ_flag
O1 C14 1.201(10) yes
O2 C15 1.219(10) yes
O3 C25 1.219(9) yes
O4 C24 1.223(10) yes
N1 C13 1.459(9) yes
N1 C14 1.362(10) yes
N1 C39 1.464(9) yes
N2 C14 1.400(11) yes
N2 C15 1.386(9) yes
N2 C40 1.468(10) yes
N3 C13 1.481(8) yes
N3 C15 1.377(9) yes
N3 C16 1.471(9) yes
N4 C25 1.352(10) yes
N4 C26 1.465(8) yes
N4 C41 1.466(10) yes
N5 C24 1.392(9) yes
N5 C25 1.396(10) yes
N5 C42 1.463(10) yes
N6 C23 1.483(8) yes
N6 C24 1.359(10) yes
N6 C26 1.466(9) yes
C1 C2 1.368(10) no
C1 C6 1.389(10) no
C1 C13 1.524(10) no
C2 C3 1.389(10) no
C3 C4 1.385(11) no
C4 C5 1.386(11) no
C5 C6 1.379(10) no
C6 C7 1.470(10) no
C7 C8 1.381(10) no
C7 C12 1.394(10) no
C8 C9 1.376(11) no
C9 C10 1.387(11) no
C10 C11 1.398(10) no
C11 C12 1.370(10) no
C12 C13 1.550(9) no
C16 C17 1.527(10) no
C17 C18 1.381(10) no
C17 C22 1.398(10) no
C18 C19 1.381(10) no
C19 C20 1.379(11) no
C20 C21 1.377(11) no
C21 C22 1.393(10) no
C22 C23 1.509(10) no
C26 C27 1.523(10) no
C26 C38 1.534(10) no
C27 C28 1.380(10) no
C27 C32 1.397(11) no
C28 C29 1.401(12) no
C29 C30 1.353(15) no
C30 C31 1.373(14) no
C31 C32 1.384(12) no
C32 C33 1.460(12) no
C33 C34 1.389(12) no
C33 C38 1.393(11) no
C34 C35 1.398(15) no
C35 C36 1.374(16) no
C36 C37 1.374(14) no
C37 C38 1.393(12) no

loop_
_geom_torsion_atom_site_label_1
_geom_torsion_atom_site_label_2
_geom_torsion_atom_site_label_3
_geom_torsion_atom_site_label_4
_geom_torsion
C14 N1 C13 N3 45.5(8)
C14 N1 C13 C1 167.7(6)
C14 N1 C13 C12 -78.5(8)
C39 N1 C13 N3 -161.9(5)
C39 N1 C13 C1 -39.7(8)
C39 N1 C13 C12 74.1(7)
C13 N1 C14 O1 160.5(7)
C13 N1 C14 N2 -21.7(9)
C39 N1 C14 O1 7.8(11)
C39 N1 C14 N2 -174.4(6)
C15 N2 C14 O1 171.7(7)
C15 N2 C14 N1 -6.2(10)
C40 N2 C14 O1 -3.7(11)
C40 N2 C14 N1 178.4(6)
C14 N2 C15 O2 -172.5(7)
C14 N2 C15 N3 5.1(10)
C40 N2 C15 O2 3.0(10)
C40 N2 C15 N3 -179.4(6)
C15 N3 C13 N1 -45.5(7)
C15 N3 C13 C1 -168.4(6)
C15 N3 C13 C12 79.4(7)
C16 N3 C13 N1 168.0(5)
C16 N3 C13 C1 45.1(7)
C16 N3 C13 C12 -67.1(7)
C13 N3 C15 O2 -159.6(7)
C13 N3 C15 N2 22.9(9)
C16 N3 C15 O2 -12.5(10)
C16 N3 C15 N2 170.0(6)
C13 N3 C16 C17 -85.1(7)
C15 N3 C16 C17 127.6(6)
C26 N4 C25 O3 167.3(6)
C26 N4 C25 N5 -13.4(9)
C41 N4 C25 O3 12.2(10)
C41 N4 C25 N5 -168.6(6)
C25 N4 C26 N6 34.1(8)
C25 N4 C26 C27 156.4(6)
C25 N4 C26 C38 -92.0(8)
C41 N4 C26 N6 -170.8(5)
C41 N4 C26 C27 -48.5(7)
C41 N4 C26 C38 63.0(8)
C25 N5 C24 O4 -168.3(6)
C25 N5 C24 N6 11.1(9)
C42 N5 C24 O4 -2.9(10)
C42 N5 C24 N6 176.5(6)
C24 N5 C25 O3 167.7(6)
C24 N5 C25 N4 -11.5(9)
C42 N5 C25 O3 2.1(10)
C42 N5 C25 N4 -177.1(6)
C24 N6 C23 C22 91.3(7)
C26 N6 C23 C22 -114.9(6)
C23 N6 C24 O4 -14.3(10)
C23 N6 C24 N5 166.4(6)
C26 N6 C24 O4 -166.5(6)
C26 N6 C24 N5 14.2(9)
C23 N6 C26 N4 173.7(5)
C23 N6 C26 C27 52.5(7)
C23 N6 C26 C38 -60.9(7)
C24 N6 C26 N4 -34.3(8)
C24 N6 C26 C27 -155.5(6)
C24 N6 C26 C38 91.2(7)
C6 C1 C2 C3 1.2(11)
C13 C1 C2 C3 179.9(9)
C2 C1 C6 C5 -0.6(11)
C2 C1 C6 C7 177.9(7)
C13 C1 C6 C5 -179.5(6)
C13 C1 C6 C7 -1.0(8)
C2 C1 C13 N1 -57.6(9)
C2 C1 C13 N3 62.8(9)
C2 C1 C13 C12 -178.6(7)
C6 C1 C13 N1 121.2(6)
C6 C1 C13 N3 -118.4(6)
C6 C1 C13 C12 0.2(8)
C1 C2 C3 C4 -0.7(10)
C2 C3 C4 C5 -0.5(12)
C3 C4 C5 C6 1.2(11)
C4 C5 C6 C1 -0.6(11)
C4 C5 C6 C7 -178.7(7)
C1 C6 C7 C8 -179.2(8)
C1 C6 C7 C12 1.4(8)
C5 C6 C7 C8 -0.9(13)
C5 C6 C7 C12 179.7(8)
C6 C7 C8 C9 -179.1(7)
C12 C7 C8 C9 0.2(11)
C6 C7 C12 C11 179.6(7)
C6 C7 C12 C13 -1.3(8)
C8 C7 C12 C11 0.1(11)
C8 C7 C12 C13 179.3(6)
C7 C8 C9 C10 0(4)
C8 C9 C10 C11 -0.6(12)
C9 C10 C11 C12 0.9(11)
C10 C11 C12 C7 -0.7(10)
C10 C11 C12 C13 -179.6(7)
C7 C12 C13 N1 -119.5(6)
C7 C12 C13 N3 118.7(6)
C7 C12 C13 C1 0.7(7)
C11 C12 C13 N1 59.5(10)
C11 C12 C13 N3 -62.3(9)
C11 C12 C13 C1 179.7(7)
N3 C16 C17 C18 127.1(6)
N3 C16 C17 C22 -57.0(8)
C16 C17 C18 C19 175.0(6)
C22 C17 C18 C19 -1.1(10)
C16 C17 C22 C21 -174.0(6)
C16 C17 C22 C23 5.4(9)
C18 C17 C22 C21 1.8(9)
C18 C17 C22 C23 -178.8(6)
C17 C18 C19 C20 -0.7(11)
C18 C19 C20 C21 1.7(11)
C19 C20 C21 C22 -0.9(11)
C20 C21 C22 C17 -0.8(10)
C20 C21 C22 C23 179.8(7)
C17 C22 C23 N6 177.5(5)
C21 C22 C23 N6 -3.1(9)
N4 C26 C27 C28 -57.4(9)
N4 C26 C27 C32 116.8(7)
N6 C26 C27 C28 62.7(9)
N6 C26 C27 C32 -123.1(7)
C38 C26 C27 C28 -176.2(7)
C38 C26 C27 C32 -2.0(7)
N4 C26 C38 C33 -116.0(7)
N4 C26 C38 C37 61.4(10)
N6 C26 C38 C33 120.8(7)
N6 C26 C38 C37 -61.8(10)
C27 C26 C38 C33 1.1(8)
C27 C26 C38 C37 178.5(8)
C26 C27 C28 C29 173.5(7)
C32 C27 C28 C29 -0.1(11)
C26 C27 C32 C31 -174.9(7)
C26 C27 C32 C33 2.2(9)
C28 C27 C32 C31 -0.4(12)
C28 C27 C32 C33 176.8(7)
C27 C28 C29 C30 0.4(13)
C28 C29 C30 C31 -0.2(14)
C29 C30 C31 C32 -0.3(14)
C30 C31 C32 C27 0.6(12)
C30 C31 C32 C33 -175.9(8)
C27 C32 C33 C34 -179.0(9)
C27 C32 C33 C38 -1.4(9)
C31 C32 C33 C34 -2.2(15)
C31 C32 C33 C38 175.3(8)
C32 C33 C34 C35 176.5(9)
C38 C33 C34 C35 -0.8(14)
C32 C33 C38 C26 0.1(12)
C32 C33 C38 C37 -177.5(7)
C34 C33 C38 C26 178.0(7)
C34 C33 C38 C37 0.4(13)
C33 C34 C35 C36 -0.2(14)
C34 C35 C36 C37 1.7(17)
C35 C36 C37 C38 -2.1(15)
C36 C37 C38 C26 -176.1(8)
C36 C37 C38 C33 1.0(13)
